data_7128651
loop_
_publ_author_name
'Zheng, Zhaofa'
'Lu, Huangjie'
'Guo, Xiaofeng'
'Zhou, Zhengyang'
'Wang, Yumin'
'Li, Zi-Jian'
'Xiao, Guo-Ping'
'Qian, Yuan'
'Lin, Jian'
'Wang, Jian-Qiang'

_publ_section_title
;
 Emergence of a thorium-organic framework as a radiation attenuator for
 selective X-ray dosimetry.
;
_journal_issue 66
_journal_name_full 'Chemical communications (Cambridge, England)'
_journal_page_first 8131
_journal_page_last 8134
_journal_paper_doi 10.1039/d1cc02649f
_journal_volume 57
_journal_year 2021
_chemical_formula_sum 'C9 N O17 Th3'
_chemical_formula_weight 1090.22
_space_group_crystal_system orthorhombic
_space_group_IT_number 69
_space_group_name_Hall '-F 2 2'
_space_group_name_H-M_alt 'F m m m'
_audit_creation_method SHELXL-2016/6
_audit_update_record
;
2021-05-13 deposited with the CCDC.	2021-07-14 downloaded from the CCDC.
;
_cell_angle_alpha 90
_cell_angle_beta 90
_cell_angle_gamma 90
_cell_formula_units_Z 8
_cell_length_a 16.5124(4)
_cell_length_b 20.7448(6)
_cell_length_c 14.1639(5)
_cell_measurement_reflns_used 5937
_cell_measurement_temperature 120(2)
_cell_measurement_theta_max 27.5
_cell_measurement_theta_min 2.88
_cell_volume 4851.8(3)
_computing_structure_refinement 'SHELXL-2016/6 (Sheldrick, 2016)'
_computing_structure_solution 'SHELXT 2014/5 (Sheldrick, 2014)'
_diffrn_ambient_temperature 120(2)
_diffrn_measured_fraction_theta_full 0.999
_diffrn_measured_fraction_theta_max 0.998
_diffrn_measurement_device_type 'Bruker APEX-II CCD'
_diffrn_radiation_type MoK\a
_diffrn_radiation_wavelength 0.71073
_diffrn_reflns_av_R_equivalents 0.0424
_diffrn_reflns_av_unetI/netI 0.0269
_diffrn_reflns_Laue_measured_fraction_full 0.999
_diffrn_reflns_Laue_measured_fraction_max 0.998
_diffrn_reflns_limit_h_max 21
_diffrn_reflns_limit_h_min -21
_diffrn_reflns_limit_k_max 26
_diffrn_reflns_limit_k_min -25
_diffrn_reflns_limit_l_max 18
_diffrn_reflns_limit_l_min -18
_diffrn_reflns_number 10505
_diffrn_reflns_point_group_measured_fraction_full 0.999
_diffrn_reflns_point_group_measured_fraction_max 0.998
_diffrn_reflns_theta_full 25.242
_diffrn_reflns_theta_max 27.510
_diffrn_reflns_theta_min 2.134
_exptl_absorpt_coefficient_mu 18.414
_exptl_crystal_colour colorless
_exptl_crystal_density_diffrn 2.985
_exptl_crystal_description blocky
_exptl_crystal_F_000 3736
_refine_diff_density_max 3.226
_refine_diff_density_min -2.976
_refine_diff_density_rms 0.271
_refine_ls_extinction_method none
_refine_ls_goodness_of_fit_ref 1.067
_refine_ls_hydrogen_treatment undef
_refine_ls_matrix_type full
_refine_ls_number_parameters 84
_refine_ls_number_reflns 1547
_refine_ls_number_restraints 247
_refine_ls_restrained_S_all 1.078
_refine_ls_R_factor_all 0.0308
_refine_ls_R_factor_gt 0.0269
_refine_ls_shift/su_max 0.001
_refine_ls_shift/su_mean 0.000
_refine_ls_structure_factor_coef Fsqd
_refine_ls_weighting_details 'w=1/[\s^2^(Fo^2^)+(0.0251P)^2^+298.6892P] where P=(Fo^2^+2Fc^2^)/3'
_refine_ls_weighting_scheme calc
_refine_ls_wR_factor_gt 0.0638
_refine_ls_wR_factor_ref 0.0654
_reflns_Friedel_coverage 0.000
_reflns_number_gt 1409
_reflns_number_total 1547
_reflns_threshold_expression 'I > 2\s(I)'
_cod_data_source_file d1cc02649f2.cif
_cod_data_source_block Th_SINAP_2
_cod_depositor_comments 'Adding full bibliography for 7128651--7128652.cif.'
_cod_database_code 7128651
_shelx_shelxl_version_number 2016/6
_shelx_space_group_comment
;
The symmetry employed for this shelxl refinement is uniquely defined
by the following loop, which should always be used as a source of
symmetry information in preference to the above space-group names.
They are only intended as comments.
;

loop_
_space_group_symop_operation_xyz
'x, y, z'
'-x, -y, z'
'-x, y, -z'
'x, -y, -z'
'x, y+1/2, z+1/2'
'-x, -y+1/2, z+1/2'
'-x, y+1/2, -z+1/2'
'x, -y+1/2, -z+1/2'
'x+1/2, y, z+1/2'
'-x+1/2, -y, z+1/2'
'-x+1/2, y, -z+1/2'
'x+1/2, -y, -z+1/2'
'x+1/2, y+1/2, z'
'-x+1/2, -y+1/2, z'
'-x+1/2, y+1/2, -z'
'x+1/2, -y+1/2, -z'
'-x, -y, -z'
'x, y, -z'
'x, -y, z'
'-x, y, z'
'-x, -y+1/2, -z+1/2'
'x, y+1/2, -z+1/2'
'x, -y+1/2, z+1/2'
'-x, y+1/2, z+1/2'
'-x+1/2, -y, -z+1/2'
'x+1/2, y, -z+1/2'
'x+1/2, -y, z+1/2'
'-x+1/2, y, z+1/2'
'-x+1/2, -y+1/2, -z'
'x+1/2, y+1/2, -z'
'x+1/2, -y+1/2, z'
'-x+1/2, y+1/2, z'

loop_
_atom_site_label
_atom_site_type_symbol
_atom_site_fract_x
_atom_site_fract_y
_atom_site_fract_z
_atom_site_U_iso_or_equiv
_atom_site_adp_type
_atom_site_occupancy
_atom_site_site_symmetry_order
_atom_site_calc_flag
_atom_site_refinement_flags_posn
_atom_site_refinement_flags_adp
_atom_site_refinement_flags_occupancy
_atom_site_disorder_assembly
_atom_site_disorder_group
Th3 Th 0.66719(2) 0.500000 0.500000 0.00739(12) Uani 1 4 d S TU P . .
Th2 Th 0.500000 0.500000 0.30680(3) 0.00653(11) Uani 1 4 d S TU P . .
Th1 Th 0.500000 0.36350(2) 0.500000 0.00917(12) Uani 1 4 d S TU P . .
O9 O 0.8805(5) 0.500000 0.7076(6) 0.0309(18) Uiso 1 2 d S U P A .
O8 O 0.500000 0.3183(3) 0.3360(5) 0.0173(12) Uani 1 2 d S TU P A .
O7 O 0.500000 0.3957(3) 0.2249(5) 0.0244(14) Uani 1 2 d S TU P A .
O6 O 0.7642(5) 0.500000 0.6277(6) 0.0306(16) Uiso 1 2 d S U P A .
O5 O 0.500000 0.2436(5) 0.500000 0.0268(18) Uani 1 4 d S TU P A .
O4 O 0.7340(5) 0.6066(4) 0.500000 0.0399(17) Uani 1 2 d S TU P A .
O3 O 0.6388(5) 0.6847(4) 0.500000 0.0291(17) Uani 1 2 d S TU P A .
O2 O 0.5963(6) 0.4265(4) 0.3894(7) 0.0115(18) Uiso 0.506(14) 1 d . U P A 1
O1 O 0.5689(6) 0.4444(4) 0.4200(7) 0.0096(18) Uiso 0.494(14) 1 d . U P A 2
N1 N 0.500000 0.1351(6) 0.500000 0.023(2) Uani 1 4 d S TU P A .
C6 C 0.500000 0.3384(5) 0.2524(8) 0.0199(16) Uiso 1 2 d S U P . .
C5 C 0.8195(10) 0.500000 0.6731(12) 0.049(3) Uiso 1 2 d S U P . .
C4 C 0.7095(7) 0.6641(6) 0.500000 0.035(2) Uani 1 2 d S TU P . .
C3 C 0.5367(13) 0.1934(9) 0.500000 0.020(2) Uani 0.5 2 d S TU P . .
C2 C 0.5611(13) 0.0807(10) 0.500000 0.022(3) Uiso 0.5 2 d S U P . .
C1 C 0.5811(13) 0.1229(11) 0.500000 0.025(3) Uiso 0.5 2 d S U P A .

loop_
_atom_site_aniso_label
_atom_site_aniso_U_11
_atom_site_aniso_U_22
_atom_site_aniso_U_33
_atom_site_aniso_U_23
_atom_site_aniso_U_13
_atom_site_aniso_U_12
Th3 0.00241(19) 0.0137(2) 0.0061(2) 0.000 0.000 0.000
Th2 0.00413(19) 0.0114(2) 0.0040(2) 0.000 0.000 0.000
Th1 0.0110(2) 0.0076(2) 0.0090(2) 0.000 0.000 0.000
O8 0.023(3) 0.014(2) 0.014(3) -0.004(2) 0.000 0.000
O7 0.036(3) 0.021(3) 0.016(3) -0.002(2) 0.000 0.000
O5 0.036(4) 0.019(3) 0.025(3) 0.000 0.000 0.000
O4 0.024(3) 0.034(3) 0.062(4) 0.000 0.000 -0.008(3)
O3 0.021(3) 0.018(3) 0.048(4) 0.000 0.000 -0.007(3)
N1 0.032(4) 0.017(4) 0.019(4) 0.000 0.000 0.000
C4 0.020(4) 0.029(4) 0.055(5) 0.000 0.000 -0.008(4)
C3 0.025(4) 0.016(4) 0.018(4) 0.000 0.000 0.000(4)

loop_
_atom_type_symbol
_atom_type_description
_atom_type_scat_dispersion_real
_atom_type_scat_dispersion_imag
_atom_type_scat_source
C C 0.0033 0.0016 'International Tables Vol C Tables 4.2.6.8 and 6.1.1.4'
O O 0.0106 0.0060 'International Tables Vol C Tables 4.2.6.8 and 6.1.1.4'
Th Th -7.2400 8.8979 'International Tables Vol C Tables 4.2.6.8 and 6.1.1.4'
N N 0.0061 0.0033 'International Tables Vol C Tables 4.2.6.8 and 6.1.1.4'

loop_
_geom_angle_atom_site_label_1
_geom_angle_atom_site_label_2
_geom_angle_atom_site_label_3
_geom_angle
_geom_angle_site_symmetry_1
_geom_angle_site_symmetry_3
_geom_angle_publ_flag
O1 Th3 O1 60.5(5) 19_565 . ?
O1 Th3 O1 59.3(5) 18_556 . ?
O1 Th3 O1 89.8(5) 4_566 . ?
O1 Th3 O6 147.1(2) 19_565 . ?
O1 Th3 O6 95.7(3) 18_556 . ?
O1 Th3 O6 95.7(3) 4_566 . ?
O1 Th3 O6 147.1(2) . . ?
O6 Th3 O6 96.9(4) . 18_556 ?
O1 Th3 O4 82.3(3) 19_565 . ?
O1 Th3 O4 140.1(2) 18_556 . ?
O1 Th3 O4 82.3(3) 4_566 . ?
O1 Th3 O4 140.1(2) . . ?
O6 Th3 O4 72.78(14) . . ?
O6 Th3 O4 72.78(14) 18_556 . ?
O6 Th3 O4 72.78(14) . 19_565 ?
O6 Th3 O4 72.78(14) 18_556 19_565 ?
O4 Th3 O4 127.0(4) . 19_565 ?
O6 Th3 O2 141.8(2) . . ?
O6 Th3 O2 80.8(3) 18_556 . ?
O4 Th3 O2 139.5(2) . . ?
O4 Th3 O2 70.2(3) 19_565 . ?
O6 Th3 O2 80.8(3) . 4_566 ?
O6 Th3 O2 141.8(2) 18_556 4_566 ?
O4 Th3 O2 70.2(3) . 4_566 ?
O4 Th3 O2 139.5(2) 19_565 4_566 ?
O2 Th3 O2 123.7(5) . 4_566 ?
O6 Th3 O2 141.8(2) . 19_565 ?
O6 Th3 O2 80.8(3) 18_556 19_565 ?
O4 Th3 O2 70.2(3) . 19_565 ?
O4 Th3 O2 139.5(2) 19_565 19_565 ?
O2 Th3 O2 75.9(4) . 19_565 ?
O2 Th3 O2 78.4(4) 4_566 19_565 ?
O6 Th3 O2 80.8(3) . 18_556 ?
O6 Th3 O2 141.8(2) 18_556 18_556 ?
O4 Th3 O2 139.5(2) . 18_556 ?
O4 Th3 O2 70.2(3) 19_565 18_556 ?
O2 Th3 O2 78.4(4) . 18_556 ?
O2 Th3 O2 75.9(4) 4_566 18_556 ?
O2 Th3 O2 123.7(5) 19_565 18_556 ?
O1 Th2 O1 60.8(5) 19_565 . ?
O1 Th2 O1 90.6(5) 2_665 . ?
O1 Th2 O1 59.8(5) 20_655 . ?
O9 Th2 O9 109.1(4) 9_454 10_664 ?
O9 Th2 O7 74.10(12) 9_454 2_665 ?
O9 Th2 O7 74.10(12) 10_664 2_665 ?
O1 Th2 O7 141.1(2) 19_565 . ?
O1 Th2 O7 141.1(2) 2_665 . ?
O1 Th2 O7 83.5(3) 20_655 . ?
O1 Th2 O7 83.5(3) . . ?
O9 Th2 O7 74.10(12) 9_454 . ?
O9 Th2 O7 74.10(12) 10_664 . ?
O7 Th2 O7 123.6(3) 2_665 . ?
O9 Th2 O2 142.3(2) 9_454 . ?
O9 Th2 O2 75.7(3) 10_664 . ?
O7 Th2 O2 139.5(2) 2_665 . ?
O7 Th2 O2 71.5(3) . . ?
O9 Th2 O2 142.3(2) 9_454 19_565 ?
O9 Th2 O2 75.7(3) 10_664 19_565 ?
O7 Th2 O2 71.5(3) 2_665 19_565 ?
O7 Th2 O2 139.5(2) . 19_565 ?
O2 Th2 O2 75.3(4) . 19_565 ?
O9 Th2 O2 75.7(3) 9_454 20_655 ?
O9 Th2 O2 142.3(2) 10_664 20_655 ?
O7 Th2 O2 139.5(2) 2_665 20_655 ?
O7 Th2 O2 71.5(3) . 20_655 ?
O2 Th2 O2 79.2(4) . 20_655 ?
O2 Th2 O2 124.1(5) 19_565 20_655 ?
O9 Th2 O2 75.7(3) 9_454 2_665 ?
O9 Th2 O2 142.3(2) 10_664 2_665 ?
O7 Th2 O2 71.5(3) 2_665 2_665 ?
O7 Th2 O2 139.5(2) . 2_665 ?
O2 Th2 O2 124.1(5) . 2_665 ?
O2 Th2 O2 79.2(4) 19_565 2_665 ?
O2 Th2 O2 75.3(4) 20_655 2_665 ?
O1 Th1 O5 136.3(3) . . ?
O1 Th1 O5 136.3(3) 18_556 . ?
O1 Th1 O5 136.3(3) 3_656 . ?
O1 Th1 O5 136.3(3) 20_655 . ?
O5 Th1 O3 66.45(17) . 17_666 ?
O5 Th1 O3 66.45(17) . 19_565 ?
O3 Th1 O3 132.9(3) 17_666 19_565 ?
O1 Th1 O8 79.5(3) . . ?
O1 Th1 O8 136.3(2) 18_556 . ?
O1 Th1 O8 136.3(2) 3_656 . ?
O1 Th1 O8 79.5(3) 20_655 . ?
O5 Th1 O8 68.00(15) . . ?
O3 Th1 O8 81.39(9) 17_666 . ?
O3 Th1 O8 81.39(8) 19_565 . ?
O5 Th1 O8 68.00(15) . 18_556 ?
O3 Th1 O8 81.39(9) 17_666 18_556 ?
O3 Th1 O8 81.39(8) 19_565 18_556 ?
O8 Th1 O8 136.0(3) . 18_556 ?
O5 Th1 O2 120.4(2) . 18_556 ?
O3 Th1 O2 139.9(2) 17_666 18_556 ?
O3 Th1 O2 68.8(2) 19_565 18_556 ?
O8 Th1 O2 138.7(2) . 18_556 ?
O8 Th1 O2 68.1(2) 18_556 18_556 ?
O5 Th1 O2 120.4(2) . 20_655 ?
O3 Th1 O2 68.8(2) 17_666 20_655 ?
O3 Th1 O2 139.9(2) 19_565 20_655 ?
O8 Th1 O2 68.1(2) . 20_655 ?
O8 Th1 O2 138.7(2) 18_556 20_655 ?
O2 Th1 O2 119.3(5) 18_556 20_655 ?
O5 Th1 O2 120.4(2) . 3_656 ?
O3 Th1 O2 68.8(2) 17_666 3_656 ?
O3 Th1 O2 139.9(2) 19_565 3_656 ?
O8 Th1 O2 138.7(2) . 3_656 ?
O8 Th1 O2 68.1(2) 18_556 3_656 ?
O2 Th1 O2 75.9(4) 18_556 3_656 ?
O2 Th1 O2 74.5(4) 20_655 3_656 ?
C5 O9 Th2 170.4(11) . 9 ?
C6 O8 Th1 138.6(6) . . ?
C6 O7 Th2 133.6(7) . . ?
C5 O6 Th3 166.7(10) . . ?
C3 O5 C3 60(2) 3_656 . ?
C3 O5 Th1 149.8(10) 3_656 . ?
C3 O5 Th1 149.8(10) . . ?
C4 O4 Th3 134.8(7) . . ?
C4 O3 Th1 136.4(7) . 17_666 ?
Th3 O2 Th2 102.8(3) . . ?
Th3 O2 Th1 102.6(4) . . ?
Th2 O2 Th1 101.6(3) . . ?
Th2 O1 Th3 116.5(4) . . ?
Th2 O1 Th1 117.7(4) . . ?
Th3 O1 Th1 118.0(4) . . ?
C3 N1 C3 53.3(18) . 3_656 ?
C3 N1 C1 127.4(15) . 3_656 ?
C3 N1 C1 74.1(13) 3_656 3_656 ?
C3 N1 C1 74.1(13) . . ?
C3 N1 C1 127.4(15) 3_656 . ?
C1 N1 C1 159(2) 3_656 . ?
C3 N1 C2 111.6(12) . . ?
C3 N1 C2 164.9(13) 3_656 . ?
C1 N1 C2 121.0(16) 3_656 . ?
C1 N1 C2 37.5(12) . . ?
C3 N1 C2 164.9(13) . 3_656 ?
C3 N1 C2 111.6(12) 3_656 3_656 ?
C1 N1 C2 37.5(12) 3_656 3_656 ?
C1 N1 C2 121.0(16) . 3_656 ?
C2 N1 C2 83.6(17) . 3_656 ?
O7 C6 O8 127.6(10) . . ?
O6 C5 O9 170.7(18) . . ?
O3 C4 O4 128.8(11) . . ?
O5 C3 C3 59.8(10) . 3_656 ?
O5 C3 N1 123.1(17) . . ?
C3 C3 N1 63.4(9) 3_656 . ?
O5 C3 C1 176.4(19) . . ?
C3 C3 C1 116.6(11) 3_656 . ?
N1 C3 C1 53.3(11) . . ?
C1 C2 N1 62.5(18) . . ?
C1 C2 C2 110.8(19) . 3_656 ?
N1 C2 C2 48.2(9) . 3_656 ?
C2 C1 N1 80(2) . . ?
C2 C1 C3 133(3) . . ?
N1 C1 C3 52.6(12) . . ?

loop_
_geom_bond_atom_site_label_1
_geom_bond_atom_site_label_2
_geom_bond_distance
_geom_bond_site_symmetry_2
_geom_bond_publ_flag
Th3 O1 2.291(9) 19_565 ?
Th3 O1 2.291(9) 18_556 ?
Th3 O1 2.291(9) 4_566 ?
Th3 O1 2.291(9) . ?
Th3 O6 2.416(8) . ?
Th3 O6 2.416(8) 18_556 ?
Th3 O4 2.472(8) . ?
Th3 O4 2.472(8) 19_565 ?
Th3 O2 2.480(9) . ?
Th3 O2 2.480(9) 4_566 ?
Th3 O2 2.480(9) 19_565 ?
Th3 O2 2.480(9) 18_556 ?
Th2 O1 2.280(9) 19_565 ?
Th2 O1 2.280(9) 2_665 ?
Th2 O1 2.280(9) 20_655 ?
Th2 O1 2.280(9) . ?
Th2 O9 2.423(8) 9_454 ?
Th2 O9 2.423(8) 10_664 ?
Th2 O7 2.456(7) 2_665 ?
Th2 O7 2.456(7) . ?
Th2 O2 2.494(9) . ?
Th2 O2 2.494(9) 19_565 ?
Th2 O2 2.494(9) 20_655 ?
Th2 O2 2.494(9) 2_665 ?
Th1 O1 2.322(9) . ?
Th1 O1 2.322(9) 18_556 ?
Th1 O1 2.322(9) 3_656 ?
Th1 O1 2.322(9) 20_655 ?
Th1 O5 2.488(11) . ?
Th1 O3 2.501(7) 17_666 ?
Th1 O3 2.501(7) 19_565 ?
Th1 O8 2.505(7) . ?
Th1 O8 2.505(7) 18_556 ?
Th1 O2 2.587(9) 18_556 ?
Th1 O2 2.587(9) 20_655 ?
Th1 O2 2.587(9) 3_656 ?
O9 C5 1.118(17) . ?
O8 C6 1.256(13) . ?
O7 C6 1.249(12) . ?
O6 C5 1.117(17) . ?
O5 C3 1.21(2) 3_656 ?
O5 C3 1.21(2) . ?
O4 C4 1.260(15) . ?
O3 C4 1.242(14) . ?
N1 C3 1.35(2) . ?
N1 C3 1.35(2) 3_656 ?
N1 C1 1.36(2) 3_656 ?
N1 C1 1.36(2) . ?
N1 C2 1.51(2) . ?
N1 C2 1.51(2) 3_656 ?
C3 C3 1.21(4) 3_656 ?
C3 C1 1.64(3) . ?
C2 C1 0.93(3) . ?
C2 C2 2.02(4) 3_656 ?

loop_
_geom_torsion_atom_site_label_1
_geom_torsion_atom_site_label_2
_geom_torsion_atom_site_label_3
_geom_torsion_atom_site_label_4
_geom_torsion
_geom_torsion_site_symmetry_1
_geom_torsion_site_symmetry_2
_geom_torsion_site_symmetry_3
_geom_torsion_site_symmetry_4
_geom_torsion_publ_flag
Th2 O7 C6 O8 0.000(3) . . . . ?
Th1 O8 C6 O7 0.000(3) . . . . ?
Th1 O3 C4 O4 0.0 17_666 . . . ?
Th3 O4 C4 O3 0.0 . . . . ?
Th1 O5 C3 C3 180.0 . . . 3_656 ?
C3 O5 C3 N1 0.0 3_656 . . . ?
Th1 O5 C3 N1 180.0 . . . . ?
C3 N1 C3 O5 0.0 3_656 . . . ?
C1 N1 C3 O5 0.0 3_656 . . . ?
C1 N1 C3 O5 180.0 . . . . ?
C2 N1 C3 O5 180.0 . . . . ?
C2 N1 C3 O5 0.0 3_656 . . . ?
C1 N1 C3 C3 0.0 3_656 . . 3_656 ?
C1 N1 C3 C3 180.0 . . . 3_656 ?
C2 N1 C3 C3 180.0 . . . 3_656 ?
C2 N1 C3 C3 0.0 3_656 . . 3_656 ?
C3 N1 C3 C1 180.0 3_656 . . . ?
C1 N1 C3 C1 180.0 3_656 . . . ?
C2 N1 C3 C1 0.0 . . . . ?
C2 N1 C3 C1 180.0 3_656 . . . ?
C3 N1 C2 C1 0.0 . . . . ?
C3 N1 C2 C1 0.0 3_656 . . . ?
C1 N1 C2 C1 180.0 3_656 . . . ?
C2 N1 C2 C1 180.0 3_656 . . . ?
C3 N1 C2 C2 180.0 . . . 3_656 ?
C3 N1 C2 C2 180.0 3_656 . . 3_656 ?
C1 N1 C2 C2 0.0 3_656 . . 3_656 ?
C1 N1 C2 C2 180.0 . . . 3_656 ?
C2 C2 C1 N1 0.0 3_656 . . . ?
N1 C2 C1 C3 0.0 . . . . ?
C2 C2 C1 C3 0.0 3_656 . . . ?
C3 N1 C1 C2 180.0 . . . . ?
C3 N1 C1 C2 180.0 3_656 . . . ?
C1 N1 C1 C2 0.0 3_656 . . . ?
C2 N1 C1 C2 0.0 3_656 . . . ?
C3 N1 C1 C3 0.0 3_656 . . . ?
C1 N1 C1 C3 180.0 3_656 . . . ?
C2 N1 C1 C3 180.0 . . . . ?
C2 N1 C1 C3 180.0 3_656 . . . ?
C3 C3 C1 C2 0.0 3_656 . . . ?
N1 C3 C1 C2 0.0 . . . . ?
C3 C3 C1 N1 0.0 3_656 . . . ?
